data_1540090
loop_
_publ_author_name
'Higashi, I.'
'Kitazawa, H.'

_publ_section_title
;
 Single-crystal x-ray diffraction study of (La1-x Srx)2 Cu O4-delta
;
_journal_name_full Kidorui
_journal_page_first 134
_journal_page_last 135
_journal_volume 14
_journal_year 1989
_chemical_formula_sum 'Cu La1.908 O3.66 Sr0.092'
_chemical_name_systematic '(La1.908 Sr.092) Cu O3.66'
_space_group_IT_number 139
_symmetry_space_group_name_Hall '-I 4 2'
_symmetry_space_group_name_H-M 'I 4/m m m'
_cell_angle_alpha 90
_cell_angle_beta 90
_cell_angle_gamma 90
_cell_formula_units_Z 2
_cell_length_a 3.7909
_cell_length_b 3.7909
_cell_length_c 13.212
_cell_volume 189.869
_citation_journal_id_ASTM KIDOEP
_cod_data_source_file Higashi_KIDOEP_1989_954.cif
_cod_data_source_block Cu1La1.908O3.66Sr0.092
_cod_original_cell_volume 189.8686
_cod_original_formula_sum 'Cu1 La1.908 O3.66 Sr0.092'
_cod_database_code 1540090

loop_
_symmetry_equiv_pos_as_xyz
x,y,z
-y,x,z
-x,-y,z
y,-x,z
x,-y,-z
y,x,-z
-x,y,-z
-y,-x,-z
-x,-y,-z
y,-x,-z
x,y,-z
-y,x,-z
-x,y,z
-y,-x,z
x,-y,z
y,x,z
x+1/2,y+1/2,z+1/2
-y+1/2,x+1/2,z+1/2
-x+1/2,-y+1/2,z+1/2
y+1/2,-x+1/2,z+1/2
x+1/2,-y+1/2,-z+1/2
y+1/2,x+1/2,-z+1/2
-x+1/2,y+1/2,-z+1/2
-y+1/2,-x+1/2,-z+1/2
-x+1/2,-y+1/2,-z+1/2
y+1/2,-x+1/2,-z+1/2
x+1/2,y+1/2,-z+1/2
-y+1/2,x+1/2,-z+1/2
-x+1/2,y+1/2,z+1/2
-y+1/2,-x+1/2,z+1/2
x+1/2,-y+1/2,z+1/2
y+1/2,x+1/2,z+1/2

loop_
_atom_site_label
_atom_site_type_symbol
_atom_site_fract_x
_atom_site_fract_y
_atom_site_fract_z
_atom_site_occupancy
_atom_site_U_iso_or_equiv
Cu1 Cu+2 0 0 0 1 0.0
O1 O-2 0 0 0.1825 0.83 0.0
O2 O-2 0 0.5 0 1 0.0
Sr1 Sr+2 0 0 0.36108 0.047 0.0
La1 La+2 0 0 0.36108 0.963 0.0
